data_7714202
loop_
_publ_author_name
'Duffin, Rebekah N.'
'Andrews, Philip Craig'

_publ_section_title
;
 Structure-activity effects in the anti-leishmanial activity of di-alkyl
 gallium quinolin-8-olates
;
_journal_name_full 'Dalton Transactions'
_journal_paper_doi 10.1039/D3DT02542J
_journal_year 2023
_chemical_formula_moiety '0.1(C30 H40 Ga2 N2 O2)'
_chemical_formula_sum 'C3 H4 Ga0.2 N0.2 O0.2'
_chemical_formula_weight 60.01
_chemical_name_systematic 'Diisopropylgallium 8-hydroxyquinolinolate'
_space_group_crystal_system monoclinic
_space_group_IT_number 14
_space_group_name_Hall '-P 2yn'
_space_group_name_H-M_alt 'P 1 21/n 1'
_atom_sites_solution_hydrogens geom
_atom_sites_solution_primary dual
_audit_creation_date 2023-09-01
_audit_creation_method
;
Olex2 1.5
(compiled 2022.04.07 svn.rca3783a0 for OlexSys, GUI svn.r6498)
;
_audit_update_record
;
2023-09-04 deposited with the CCDC.	2023-10-03 downloaded from the CCDC.
;
_cell_angle_alpha 90
_cell_angle_beta 101.958(4)
_cell_angle_gamma 90
_cell_formula_units_Z 20
_cell_length_a 10.9604(5)
_cell_length_b 11.6541(5)
_cell_length_c 11.3776(5)
_cell_measurement_reflns_used 10045
_cell_measurement_temperature 123.00(10)
_cell_measurement_theta_max 32.1610
_cell_measurement_theta_min 3.4960
_cell_volume 1421.76(11)
_computing_cell_refinement 'CrysAlisPro 1.171.41.113a (Rigaku OD, 2021)'
_computing_data_collection 'CrysAlisPro 1.171.41.113a (Rigaku OD, 2021)'
_computing_data_reduction 'CrysAlisPro 1.171.41.113a (Rigaku OD, 2021)'
_computing_molecular_graphics 'Olex2 1.5 (Dolomanov et al., 2009)'
_computing_publication_material 'Olex2 1.5 (Dolomanov et al., 2009)'
_computing_structure_refinement 'SHELXL n/a (Sheldrick, 2015)'
_computing_structure_solution 'SHELXT 2018/2 (Sheldrick, 2018)'
_diffrn_ambient_environment N~2~
_diffrn_ambient_temperature 123.15
_diffrn_detector 'Hybrid Pixel Array Detector'
_diffrn_detector_area_resol_mean 10.0000
_diffrn_detector_type HyPix
_diffrn_measured_fraction_theta_full 0.998
_diffrn_measured_fraction_theta_max 0.998
_diffrn_measurement_details
;
List of Runs (angles in degrees, time in seconds):

  # Type    Start    End  Width  t~exp~   \w     \q     \k     \f   Frames
#--------------------------------------------------------------------------
  1  \w    -42.00  32.00   0.50    1.50    --    9.22 -78.00 -60.00  148
  2  \w     -1.00  28.00   0.50    1.50    --    9.22 -99.00   0.00   58
  3  \w     -9.00  43.00   0.50    1.50    --    9.22 -99.00  90.00  104
  4  \w    -23.00  25.00   0.50    1.50    --   -8.90 -99.00 150.00   96
  5  \w    -23.00  25.00   0.50    1.50    --   -8.90 -99.00  90.00   96
  6  \w    -23.00  25.00   0.50    1.50    --   -8.90 -99.00-120.00   96
  7  \w    -42.00  14.00   0.50    1.50    --   -8.90 -78.00 -60.00  112
  8  \w    -32.00  21.00   0.50    1.50    --   -8.90  78.00  63.00  106
;
_diffrn_measurement_device 'four-circle diffractometer'
_diffrn_measurement_device_type 'XtaLAB Synergy, Dualflex, HyPix'
_diffrn_measurement_method '\w scans'
_diffrn_orient_matrix_type 'CrysAlisPro convention (1999,Acta A55,543-557)'
_diffrn_orient_matrix_UB_11 0.0204563000
_diffrn_orient_matrix_UB_12 -0.0512506000
_diffrn_orient_matrix_UB_13 -0.0234081000
_diffrn_orient_matrix_UB_21 -0.0551401000
_diffrn_orient_matrix_UB_22 -0.0010258000
_diffrn_orient_matrix_UB_23 -0.0454582000
_diffrn_orient_matrix_UB_31 0.0302278000
_diffrn_orient_matrix_UB_32 0.0327606000
_diffrn_orient_matrix_UB_33 -0.0381269000
_diffrn_radiation_monochromator mirror
_diffrn_radiation_probe x-ray
_diffrn_radiation_type 'Mo K\a'
_diffrn_radiation_wavelength 0.71073
_diffrn_reflns_av_R_equivalents 0.0884
_diffrn_reflns_av_unetI/netI 0.1297
_diffrn_reflns_Laue_measured_fraction_full 0.998
_diffrn_reflns_Laue_measured_fraction_max 0.998
_diffrn_reflns_limit_h_max 13
_diffrn_reflns_limit_h_min -13
_diffrn_reflns_limit_k_max 13
_diffrn_reflns_limit_k_min -14
_diffrn_reflns_limit_l_max 13
_diffrn_reflns_limit_l_min -13
_diffrn_reflns_number 14882
_diffrn_reflns_point_group_measured_fraction_full 0.998
_diffrn_reflns_point_group_measured_fraction_max 0.998
_diffrn_reflns_theta_full 25.242
_diffrn_reflns_theta_max 25.499
_diffrn_reflns_theta_min 3.385
_diffrn_source 'micro-focus sealed X-ray tube'
_diffrn_source_type 'PhotonJet (Mo) X-ray Source'
_exptl_absorpt_coefficient_mu 1.924
_exptl_absorpt_correction_T_max 1.00000
_exptl_absorpt_correction_T_min 0.61476
_exptl_absorpt_correction_type multi-scan
_exptl_absorpt_process_details
;
CrysAlisPro 1.171.41.113a (Rigaku Oxford Diffraction, 2021)
Empirical absorption correction using spherical harmonics,
implemented in SCALE3 ABSPACK scaling algorithm.
;
_exptl_crystal_colour 'clear yellowish yellow'
_exptl_crystal_colour_lustre clear
_exptl_crystal_colour_modifier yellowish
_exptl_crystal_colour_primary yellow
_exptl_crystal_density_diffrn 1.402
_exptl_crystal_description block
_exptl_crystal_F_000 624
_exptl_crystal_size_max 0.14
_exptl_crystal_size_mid 0.13
_exptl_crystal_size_min 0.08
_refine_diff_density_max 0.776
_refine_diff_density_min -0.591
_refine_diff_density_rms 0.075
_refine_ls_extinction_method none
_refine_ls_goodness_of_fit_ref 1.083
_refine_ls_hydrogen_treatment constr
_refine_ls_matrix_type full
_refine_ls_number_parameters 167
_refine_ls_number_reflns 2638
_refine_ls_number_restraints 0
_refine_ls_restrained_S_all 1.083
_refine_ls_R_factor_all 0.0451
_refine_ls_R_factor_gt 0.0309
_refine_ls_shift/su_max 0.001
_refine_ls_shift/su_mean 0.000
_refine_ls_structure_factor_coef Fsqd
_refine_ls_weighting_details 'w=1/[\s^2^(Fo^2^)+(0.0399P)^2^+0.8886P] where P=(Fo^2^+2Fc^2^)/3'
_refine_ls_weighting_scheme calc
_refine_ls_wR_factor_gt 0.0783
_refine_ls_wR_factor_ref 0.0818
_reflns_Friedel_coverage 0.000
_reflns_number_gt 2287
_reflns_number_total 2638
_reflns_threshold_expression 'I > 2\s(I)'
_cod_data_source_file d3dt02542j2.cif
_cod_data_source_block gaiso8q_auto
_cod_original_formula_sum 'C3 H4 Ga0.20 N0.20 O0.20'
_cod_database_code 7714202
_shelx_shelxl_version_number 2018/3
_chemical_oxdiff_formula 'Ga C H N O'
_shelx_space_group_comment
;
The symmetry employed for this shelxl refinement is uniquely defined
by the following loop, which should always be used as a source of
symmetry information in preference to the above space-group names.
They are only intended as comments.
;
_shelx_estimated_absorpt_t_max 0.861
_shelx_estimated_absorpt_t_min 0.775
_olex2_refinement_description
;
1. Fixed Uiso
 At 1.2 times of:
  All C(H) groups
 At 1.5 times of:
  All C(H,H,H) groups
2.a Ternary CH refined with riding coordinates:
 C13(H13), C10(H10)
2.b Aromatic/amide H refined with riding coordinates:
 C7(H7), C5(H5), C3(H3), C1(H1), C2(H2), C6(H6)
2.c Idealised Me refined as rotating group:
 C14(H14A,H14B,H14C), C15(H15A,H15B,H15C), C11(H11A,H11B,H11C), C12(H12A,H12B,
 H12C)
;
_olex2_submission_special_instructions 'No special instructions were received'
_oxdiff_exptl_absorpt_empirical_details
;
Empirical correction (ABSPACK) includes:
- Absorption correction using spherical harmonics
- Frame scaling
;
_oxdiff_exptl_absorpt_empirical_full_max 1.294
_oxdiff_exptl_absorpt_empirical_full_min 0.752

loop_
_space_group_symop_operation_xyz
'x, y, z'
'-x+1/2, y+1/2, -z+1/2'
'-x, -y, -z'
'x-1/2, -y-1/2, z-1/2'

loop_
_atom_site_label
_atom_site_type_symbol
_atom_site_fract_x
_atom_site_fract_y
_atom_site_fract_z
_atom_site_U_iso_or_equiv
_atom_site_adp_type
_atom_site_occupancy
_atom_site_site_symmetry_order
_atom_site_calc_flag
_atom_site_refinement_flags_posn
_atom_site_refinement_flags_adp
_atom_site_refinement_flags_occupancy
_atom_site_disorder_assembly
_atom_site_disorder_group
Ga1 Ga 0.58495(2) 0.39105(2) 0.58225(2) 0.01769(11) Uani 1 1 d . . . . .
O1 O 0.41405(14) 0.44012(13) 0.51757(15) 0.0193(4) Uani 1 1 d . . . . .
N1 N 0.47552(18) 0.24853(17) 0.63771(17) 0.0186(4) Uani 1 1 d . . . . .
C13 C 0.6507(2) 0.4598(2) 0.7426(2) 0.0203(5) Uani 1 1 d . . . . .
H13 H 0.678049 0.539596 0.728580 0.024 Uiso 1 1 calc R U . . .
C8 C 0.3201(2) 0.3756(2) 0.5363(2) 0.0184(5) Uani 1 1 d . . . . .
C10 C 0.6638(2) 0.3058(2) 0.4669(2) 0.0215(5) Uani 1 1 d . . . . .
H10 H 0.700122 0.363944 0.419295 0.026 Uiso 1 1 calc R U . . .
C9 C 0.3516(2) 0.2708(2) 0.6012(2) 0.0177(5) Uani 1 1 d . . . . .
C7 C 0.1961(2) 0.4027(2) 0.4969(2) 0.0209(5) Uani 1 1 d . . . . .
H7 H 0.173322 0.472148 0.454355 0.025 Uiso 1 1 calc R U . . .
C4 C 0.2572(2) 0.1961(2) 0.6238(2) 0.0199(5) Uani 1 1 d . . . . .
C5 C 0.1310(2) 0.2268(2) 0.5806(2) 0.0240(5) Uani 1 1 d . . . . .
H5 H 0.066175 0.177474 0.593977 0.029 Uiso 1 1 calc R U . . .
C3 C 0.2989(3) 0.0944(2) 0.6877(2) 0.0247(6) Uani 1 1 d . . . . .
H3 H 0.239932 0.040756 0.705315 0.030 Uiso 1 1 calc R U . . .
C1 C 0.5101(2) 0.1525(2) 0.6978(2) 0.0232(5) Uani 1 1 d . . . . .
H1 H 0.596515 0.136827 0.723917 0.028 Uiso 1 1 calc R U . . .
C2 C 0.4233(2) 0.0732(2) 0.7241(2) 0.0249(6) Uani 1 1 d . . . . .
H2 H 0.451043 0.005008 0.767091 0.030 Uiso 1 1 calc R U . . .
C6 C 0.1027(2) 0.3274(2) 0.5197(2) 0.0247(5) Uani 1 1 d . . . . .
H6 H 0.017633 0.347487 0.491778 0.030 Uiso 1 1 calc R U . . .
C14 C 0.7645(3) 0.3969(2) 0.8142(2) 0.0272(6) Uani 1 1 d . . . . .
H14A H 0.741667 0.317727 0.828947 0.041 Uiso 1 1 calc R U . . .
H14B H 0.793913 0.436041 0.891076 0.041 Uiso 1 1 calc R U . . .
H14C H 0.831028 0.396678 0.768349 0.041 Uiso 1 1 calc R U . . .
C15 C 0.5486(2) 0.4700(2) 0.8154(2) 0.0282(6) Uani 1 1 d . . . . .
H15A H 0.479170 0.515325 0.770093 0.042 Uiso 1 1 calc R U . . .
H15B H 0.582377 0.508053 0.892025 0.042 Uiso 1 1 calc R U . . .
H15C H 0.518767 0.393296 0.830609 0.042 Uiso 1 1 calc R U . . .
C11 C 0.7705(3) 0.2265(2) 0.5267(3) 0.0331(6) Uani 1 1 d . . . . .
H11A H 0.833819 0.271368 0.581099 0.050 Uiso 1 1 calc R U . . .
H11B H 0.808063 0.190560 0.464855 0.050 Uiso 1 1 calc R U . . .
H11C H 0.737706 0.166817 0.572452 0.050 Uiso 1 1 calc R U . . .
C12 C 0.5678(3) 0.2372(2) 0.3784(2) 0.0325(6) Uani 1 1 d . . . . .
H12A H 0.533336 0.176486 0.421480 0.049 Uiso 1 1 calc R U . . .
H12B H 0.607862 0.202704 0.317485 0.049 Uiso 1 1 calc R U . . .
H12C H 0.500484 0.288237 0.339271 0.049 Uiso 1 1 calc R U . . .

loop_
_atom_site_aniso_label
_atom_site_aniso_U_11
_atom_site_aniso_U_22
_atom_site_aniso_U_33
_atom_site_aniso_U_23
_atom_site_aniso_U_13
_atom_site_aniso_U_12
Ga1 0.01519(17) 0.01660(17) 0.02100(17) 0.00109(10) 0.00308(11) -0.00030(9)
O1 0.0157(8) 0.0141(8) 0.0275(9) 0.0061(7) 0.0032(7) -0.0017(6)
N1 0.0193(11) 0.0172(10) 0.0194(10) 0.0005(8) 0.0041(8) -0.0019(8)
C13 0.0202(12) 0.0179(12) 0.0223(12) -0.0013(10) 0.0030(10) -0.0024(10)
C8 0.0197(12) 0.0189(12) 0.0173(11) -0.0011(9) 0.0052(10) -0.0029(9)
C10 0.0244(13) 0.0167(12) 0.0248(13) 0.0018(10) 0.0083(10) -0.0021(10)
C9 0.0206(12) 0.0173(12) 0.0159(11) -0.0015(9) 0.0052(9) -0.0010(9)
C7 0.0212(13) 0.0189(12) 0.0227(13) 0.0006(9) 0.0050(10) 0.0001(9)
C4 0.0239(13) 0.0191(12) 0.0184(11) -0.0021(9) 0.0082(10) -0.0048(10)
C5 0.0198(13) 0.0270(14) 0.0262(13) 0.0006(11) 0.0071(10) -0.0077(10)
C3 0.0305(15) 0.0201(13) 0.0254(13) -0.0005(10) 0.0103(11) -0.0088(10)
C1 0.0228(13) 0.0220(13) 0.0246(12) 0.0020(10) 0.0046(10) 0.0013(10)
C2 0.0322(15) 0.0165(12) 0.0269(13) 0.0045(10) 0.0080(11) -0.0001(10)
C6 0.0175(12) 0.0316(14) 0.0251(13) -0.0007(11) 0.0049(10) -0.0012(10)
C14 0.0281(15) 0.0253(14) 0.0260(14) -0.0013(10) 0.0009(11) 0.0027(10)
C15 0.0267(14) 0.0294(14) 0.0292(14) -0.0071(11) 0.0077(11) -0.0006(11)
C11 0.0284(15) 0.0325(16) 0.0410(16) 0.0005(12) 0.0130(13) 0.0100(12)
C12 0.0381(17) 0.0312(15) 0.0291(14) -0.0049(12) 0.0088(12) -0.0056(12)

loop_
_atom_type_symbol
_atom_type_description
_atom_type_scat_dispersion_real
_atom_type_scat_dispersion_imag
_atom_type_scat_source
C C 0.0033 0.0016 'International Tables Vol C Tables 4.2.6.8 and 6.1.1.4'
H H 0.0000 0.0000 'International Tables Vol C Tables 4.2.6.8 and 6.1.1.4'
Ga Ga 0.2307 1.6083 'International Tables Vol C Tables 4.2.6.8 and 6.1.1.4'
N N 0.0061 0.0033 'International Tables Vol C Tables 4.2.6.8 and 6.1.1.4'
O O 0.0106 0.0060 'International Tables Vol C Tables 4.2.6.8 and 6.1.1.4'

loop_
_geom_angle_atom_site_label_1
_geom_angle_atom_site_label_2
_geom_angle_atom_site_label_3
_geom_angle
_geom_angle_site_symmetry_1
_geom_angle_site_symmetry_3
_geom_angle_publ_flag
O1 Ga1 O1 70.21(7) . 3_666 ?
O1 Ga1 N1 78.05(7) . . ?
O1 Ga1 C13 111.42(9) . . ?
O1 Ga1 C10 114.42(9) . . ?
N1 Ga1 O1 148.23(7) . 3_666 ?
C13 Ga1 O1 94.09(8) . 3_666 ?
C13 Ga1 N1 98.94(8) . . ?
C10 Ga1 O1 93.16(8) . 3_666 ?
C10 Ga1 N1 98.56(8) . . ?
C10 Ga1 C13 133.31(10) . . ?
Ga1 O1 Ga1 109.79(7) . 3_666 ?
C8 O1 Ga1 130.91(15) . 3_666 ?
C8 O1 Ga1 119.30(14) . . ?
C9 N1 Ga1 109.60(15) . . ?
C1 N1 Ga1 131.78(17) . . ?
C1 N1 C9 118.6(2) . . ?
Ga1 C13 H13 107.0 . . ?
C14 C13 Ga1 113.34(17) . . ?
C14 C13 H13 107.0 . . ?
C15 C13 Ga1 111.24(17) . . ?
C15 C13 H13 107.0 . . ?
C15 C13 C14 111.0(2) . . ?
O1 C8 C9 117.0(2) . . ?
O1 C8 C7 124.3(2) . . ?
C7 C8 C9 118.6(2) . . ?
Ga1 C10 H10 107.2 . . ?
C11 C10 Ga1 113.87(17) . . ?
C11 C10 H10 107.2 . . ?
C12 C10 Ga1 111.39(17) . . ?
C12 C10 H10 107.2 . . ?
C12 C10 C11 109.6(2) . . ?
N1 C9 C8 116.0(2) . . ?
N1 C9 C4 123.2(2) . . ?
C4 C9 C8 120.8(2) . . ?
C8 C7 H7 119.9 . . ?
C8 C7 C6 120.2(2) . . ?
C6 C7 H7 119.9 . . ?
C9 C4 C3 116.0(2) . . ?
C5 C4 C9 118.7(2) . . ?
C5 C4 C3 125.3(2) . . ?
C4 C5 H5 120.1 . . ?
C6 C5 C4 119.7(2) . . ?
C6 C5 H5 120.1 . . ?
C4 C3 H3 119.9 . . ?
C2 C3 C4 120.3(2) . . ?
C2 C3 H3 119.9 . . ?
N1 C1 H1 118.9 . . ?
N1 C1 C2 122.2(2) . . ?
C2 C1 H1 118.9 . . ?
C3 C2 C1 119.8(2) . . ?
C3 C2 H2 120.1 . . ?
C1 C2 H2 120.1 . . ?
C7 C6 H6 119.0 . . ?
C5 C6 C7 122.0(2) . . ?
C5 C6 H6 119.0 . . ?
C13 C14 H14A 109.5 . . ?
C13 C14 H14B 109.5 . . ?
C13 C14 H14C 109.5 . . ?
H14A C14 H14B 109.5 . . ?
H14A C14 H14C 109.5 . . ?
H14B C14 H14C 109.5 . . ?
C13 C15 H15A 109.5 . . ?
C13 C15 H15B 109.5 . . ?
C13 C15 H15C 109.5 . . ?
H15A C15 H15B 109.5 . . ?
H15A C15 H15C 109.5 . . ?
H15B C15 H15C 109.5 . . ?
C10 C11 H11A 109.5 . . ?
C10 C11 H11B 109.5 . . ?
C10 C11 H11C 109.5 . . ?
H11A C11 H11B 109.5 . . ?
H11A C11 H11C 109.5 . . ?
H11B C11 H11C 109.5 . . ?
C10 C12 H12A 109.5 . . ?
C10 C12 H12B 109.5 . . ?
C10 C12 H12C 109.5 . . ?
H12A C12 H12B 109.5 . . ?
H12A C12 H12C 109.5 . . ?
H12B C12 H12C 109.5 . . ?

loop_
_geom_bond_atom_site_label_1
_geom_bond_atom_site_label_2
_geom_bond_distance
_geom_bond_site_symmetry_2
_geom_bond_publ_flag
Ga1 O1 1.9510(16) . ?
Ga1 O1 2.2730(15) 3_666 ?
Ga1 N1 2.2157(19) . ?
Ga1 C13 1.987(2) . ?
Ga1 C10 1.982(2) . ?
O1 C8 1.327(3) . ?
N1 C9 1.361(3) . ?
N1 C1 1.325(3) . ?
C13 H13 1.0000 . ?
C13 C14 1.529(4) . ?
C13 C15 1.528(3) . ?
C8 C9 1.432(3) . ?
C8 C7 1.377(4) . ?
C10 H10 1.0000 . ?
C10 C11 1.535(4) . ?
C10 C12 1.523(4) . ?
C9 C4 1.415(3) . ?
C7 H7 0.9500 . ?
C7 C6 1.412(3) . ?
C4 C5 1.414(4) . ?
C4 C3 1.416(3) . ?
C5 H5 0.9500 . ?
C5 C6 1.366(4) . ?
C3 H3 0.9500 . ?
C3 C2 1.363(4) . ?
C1 H1 0.9500 . ?
C1 C2 1.402(4) . ?
C2 H2 0.9500 . ?
C6 H6 0.9500 . ?
C14 H14A 0.9800 . ?
C14 H14B 0.9800 . ?
C14 H14C 0.9800 . ?
C15 H15A 0.9800 . ?
C15 H15B 0.9800 . ?
C15 H15C 0.9800 . ?
C11 H11A 0.9800 . ?
C11 H11B 0.9800 . ?
C11 H11C 0.9800 . ?
C12 H12A 0.9800 . ?
C12 H12B 0.9800 . ?
C12 H12C 0.9800 . ?

loop_
_geom_torsion_atom_site_label_1
_geom_torsion_atom_site_label_2
_geom_torsion_atom_site_label_3
_geom_torsion_atom_site_label_4
_geom_torsion
_geom_torsion_site_symmetry_1
_geom_torsion_site_symmetry_2
_geom_torsion_site_symmetry_3
_geom_torsion_site_symmetry_4
_geom_torsion_publ_flag
Ga1 O1 C8 C9 178.38(14) 3_666 . . . ?
Ga1 O1 C8 C9 -1.6(3) . . . . ?
Ga1 O1 C8 C7 178.74(18) . . . . ?
Ga1 O1 C8 C7 -1.2(3) 3_666 . . . ?
Ga1 N1 C9 C8 1.0(2) . . . . ?
Ga1 N1 C9 C4 -179.60(18) . . . . ?
Ga1 N1 C1 C2 179.57(18) . . . . ?
O1 C8 C9 N1 0.3(3) . . . . ?
O1 C8 C9 C4 -179.2(2) . . . . ?
O1 C8 C7 C6 179.0(2) . . . . ?
N1 C9 C4 C5 -179.2(2) . . . . ?
N1 C9 C4 C3 -0.1(3) . . . . ?
N1 C1 C2 C3 -0.2(4) . . . . ?
C8 C9 C4 C5 0.2(3) . . . . ?
C8 C9 C4 C3 179.4(2) . . . . ?
C8 C7 C6 C5 0.1(4) . . . . ?
C9 N1 C1 C2 0.4(3) . . . . ?
C9 C8 C7 C6 -0.6(3) . . . . ?
C9 C4 C5 C6 -0.7(3) . . . . ?
C9 C4 C3 C2 0.3(3) . . . . ?
C7 C8 C9 N1 179.9(2) . . . . ?
C7 C8 C9 C4 0.5(3) . . . . ?
C4 C5 C6 C7 0.6(4) . . . . ?
C4 C3 C2 C1 -0.1(4) . . . . ?
C5 C4 C3 C2 179.4(2) . . . . ?
C3 C4 C5 C6 -179.8(2) . . . . ?
C1 N1 C9 C8 -179.7(2) . . . . ?
C1 N1 C9 C4 -0.3(3) . . . . ?
